data_4032071
loop_
_publ_author_name
'Albota, Florin'
'Caira, Mino R.'
'Draghici, Constantin'
'Dumitrascu, Florea'
'Dumitrescu, Denisa E.'

_publ_section_title
;
 Sydnone C-4 heteroarylation with an indolizine ring via Chichibabin
 indolizine synthesis
;
_journal_name_full 'Beilstein Journal of Organic Chemistry'
_journal_page_first 2503
_journal_paper_doi 10.3762/bjoc.12.245
_journal_volume 12
_journal_year 2016
_chemical_formula_moiety 'C23 H21 N3 O5'
_chemical_formula_sum 'C23 H21 N3 O5'
_chemical_formula_weight 419.43
_chemical_melting_point 481.0(10)
_chemical_name_common none
_chemical_name_systematic 'Ethyl 8-ethyl-5-methyl-3-[(3-phenylsydnon-4-yl)-oxomethyl]-indolizine-1-carboxylate'
_space_group_crystal_system triclinic
_space_group_IT_number 2
_space_group_name_Hall '-P 1'
_space_group_name_H-M_alt 'P -1'
_symmetry_space_group_name_Hall '-P 1'
_symmetry_space_group_name_H-M 'P -1'
_atom_sites_solution_hydrogens geom
_atom_sites_solution_primary direct
_atom_sites_solution_secondary difmap
_audit_creation_method SHELXL-2014/7
_cell_angle_alpha 93.4800(10)
_cell_angle_beta 95.8860(10)
_cell_angle_gamma 109.3060(10)
_cell_formula_units_Z 2
_cell_length_a 8.9685(5)
_cell_length_b 10.6487(7)
_cell_length_c 11.0785(7)
_cell_measurement_reflns_used 5162
_cell_measurement_temperature 173(2)
_cell_measurement_theta_max 27.08
_cell_measurement_theta_min 2.59
_cell_volume 988.21(11)
_computing_cell_refinement 'SAINT, V.7.60a, Bruker AXS Inc, 2006'
_computing_data_collection 'SAINT, V.7.60a, Bruker AXS Inc, 2006'
_computing_data_reduction 'SAINT, V.7.60a, Bruker AXS Inc, 2006'
_computing_molecular_graphics 'POV-Ray for Windows, 2003'
_computing_publication_material 'PLATON (A.L. Spek, 2009)'
_computing_structure_refinement 'SHELXL-2014/7 (Sheldrick, 2014)'
_computing_structure_solution 'SHELXS (Sheldrick, 1997)'
_diffrn_ambient_temperature 173(2)
_diffrn_measured_fraction_theta_full 0.999
_diffrn_measured_fraction_theta_max 0.997
_diffrn_measurement_device_type 'Bruker Apex II diffractometer'
_diffrn_measurement_method 'phi- and omega-scans of 0.5 deg.'
_diffrn_radiation_type MoK\a
_diffrn_radiation_wavelength 0.71073
_diffrn_reflns_av_R_equivalents 0.0407
_diffrn_reflns_av_unetI/netI 0.0358
_diffrn_reflns_Laue_measured_fraction_full 0.999
_diffrn_reflns_Laue_measured_fraction_max 0.997
_diffrn_reflns_limit_h_max 11
_diffrn_reflns_limit_h_min -11
_diffrn_reflns_limit_k_max 13
_diffrn_reflns_limit_k_min -13
_diffrn_reflns_limit_l_max 14
_diffrn_reflns_limit_l_min -14
_diffrn_reflns_number 16785
_diffrn_reflns_point_group_measured_fraction_full 0.999
_diffrn_reflns_point_group_measured_fraction_max 0.997
_diffrn_reflns_theta_full 25.242
_diffrn_reflns_theta_max 27.150
_diffrn_reflns_theta_min 1.857
_diffrn_source 'sealed tube'
_exptl_absorpt_coefficient_mu 0.101
_exptl_absorpt_correction_T_max 0.98
_exptl_absorpt_correction_T_min 0.90
_exptl_absorpt_correction_type multi-scan
_exptl_absorpt_process_details 'SADABS (Sheldrick, 1996)'
_exptl_crystal_colour orange
_exptl_crystal_density_diffrn 1.410
_exptl_crystal_density_meas ?
_exptl_crystal_description block
_exptl_crystal_F_000 440
_exptl_crystal_size_max 0.300
_exptl_crystal_size_mid 0.230
_exptl_crystal_size_min 0.200
_refine_diff_density_max 0.229
_refine_diff_density_min -0.209
_refine_diff_density_rms 0.041
_refine_ls_extinction_method none
_refine_ls_goodness_of_fit_ref 1.045
_refine_ls_hydrogen_treatment constr
_refine_ls_matrix_type full
_refine_ls_number_parameters 283
_refine_ls_number_reflns 4376
_refine_ls_number_restraints 0
_refine_ls_restrained_S_all 1.045
_refine_ls_R_factor_all 0.0499
_refine_ls_R_factor_gt 0.0390
_refine_ls_shift/su_max 0.000
_refine_ls_shift/su_mean 0.000
_refine_ls_structure_factor_coef Fsqd
_refine_ls_weighting_details 'w=1/[\s^2^(Fo^2^)+(0.0452P)^2^+0.2322P] where P=(Fo^2^+2Fc^2^)/3'
_refine_ls_weighting_scheme calc
_refine_ls_wR_factor_gt 0.0948
_refine_ls_wR_factor_ref 0.1014
_reflns_Friedel_coverage 0.000
_reflns_number_gt 3586
_reflns_number_total 4376
_reflns_threshold_expression 'I > 2\s(I)'
_cod_data_source_file 1860-5397-12-245-S3.cif
_cod_data_source_block C:\COMPAQ1\DUMI2016\FA119\FA119
_cod_depositor_comments
;
The following automatic conversions were performed:

'_chemical_melting_point' value '480-482 K' was changed to
'481.0(10)' - the average value was taken and precision was
estimated.

'_exptl_crystal_density_meas' value 'not measured' was changed to '?'
- the value is perceived as not measured.

Automatic conversion script
Id: cif_fix_values 4268 2015-11-12 08:31:59Z antanas 
;
_cod_database_code 4032071
_shelx_shelxl_version_number 2014/7
_shelx_space_group_comment
;
The symmetry employed for this shelxl refinement is uniquely defined
by the following loop, which should always be used as a source of
symmetry information in preference to the above space-group names.
They are only intended as comments.
;
_shelx_estimated_absorpt_t_min 0.970
_shelx_estimated_absorpt_t_max 0.980

loop_
_space_group_symop_operation_xyz
'x, y, z'
'-x, -y, -z'

loop_
_atom_site_label
_atom_site_type_symbol
_atom_site_fract_x
_atom_site_fract_y
_atom_site_fract_z
_atom_site_U_iso_or_equiv
_atom_site_adp_type
_atom_site_occupancy
_atom_site_site_symmetry_order
_atom_site_calc_flag
_atom_site_refinement_flags_posn
_atom_site_refinement_flags_adp
O1 O 0.42171(12) -0.09983(9) 0.30995(9) 0.0330(2) Uani 1 1 d . .
N2 N 0.32326(15) -0.09304(12) 0.20937(11) 0.0311(3) Uani 1 1 d . .
N3 N 0.38141(13) 0.02995(10) 0.18205(10) 0.0223(2) Uani 1 1 d . .
C4 C 0.51103(15) 0.10975(13) 0.25874(11) 0.0210(3) Uani 1 1 d . .
C5 C 0.54400(16) 0.02589(13) 0.34584(13) 0.0245(3) Uani 1 1 d . .
O6 O 0.64483(12) 0.03760(10) 0.43016(9) 0.0317(2) Uani 1 1 d . .
C7 C 0.29761(15) 0.06203(13) 0.07554(12) 0.0226(3) Uani 1 1 d . .
C8 C 0.27610(16) -0.01781(14) -0.03265(13) 0.0277(3) Uani 1 1 d . .
H8 H 0.3175 -0.0891 -0.0372 0.033 Uiso 1 1 calc R U
C9 C 0.19233(18) 0.00936(16) -0.13425(14) 0.0343(3) Uani 1 1 d . .
H9 H 0.1764 -0.0434 -0.2098 0.041 Uiso 1 1 calc R U
C10 C 0.13197(18) 0.11272(16) -0.12611(15) 0.0363(4) Uani 1 1 d . .
H10 H 0.0744 0.1306 -0.1960 0.044 Uiso 1 1 calc R U
C11 C 0.15499(18) 0.19064(16) -0.01627(15) 0.0364(4) Uani 1 1 d . .
H11 H 0.1128 0.2615 -0.0114 0.044 Uiso 1 1 calc R U
C12 C 0.23886(17) 0.16612(14) 0.08641(13) 0.0299(3) Uani 1 1 d . .
H12 H 0.2554 0.2192 0.1619 0.036 Uiso 1 1 calc R U
C13 C 0.60749(14) 0.24511(12) 0.23361(11) 0.0197(3) Uani 1 1 d . .
O14 O 0.60173(11) 0.27636(9) 0.12835(8) 0.0264(2) Uani 1 1 d . .
C15 C 0.69711(14) 0.33435(12) 0.33979(11) 0.0196(3) Uani 1 1 d . .
N16 N 0.81732(12) 0.45907(10) 0.33806(9) 0.0188(2) Uani 1 1 d . .
C17 C 0.92554(15) 0.49685(13) 0.25481(12) 0.0221(3) Uani 1 1 d . .
C18 C 1.03300(16) 0.62401(14) 0.27356(13) 0.0274(3) Uani 1 1 d . .
H18 H 1.1059 0.6541 0.2164 0.033 Uiso 1 1 calc R U
C19 C 1.03800(16) 0.71089(13) 0.37510(13) 0.0266(3) Uani 1 1 d . .
H19 H 1.1125 0.7993 0.3837 0.032 Uiso 1 1 calc R U
C20 C 0.93882(15) 0.67250(13) 0.46255(12) 0.0220(3) Uani 1 1 d . .
C21 C 0.82586(15) 0.54098(12) 0.44594(11) 0.0193(3) Uani 1 1 d . .
C22 C 0.70946(15) 0.46217(12) 0.51512(11) 0.0205(3) Uani 1 1 d . .
C23 C 0.63676(15) 0.33715(13) 0.44976(12) 0.0210(3) Uani 1 1 d . .
H23 H 0.5574 0.2644 0.4766 0.025 Uiso 1 1 calc R U
C24 C 0.93165(17) 0.39920(14) 0.15428(13) 0.0286(3) Uani 1 1 d . .
H24A H 0.8460 0.3890 0.0880 0.043 Uiso 1 1 calc R U
H24B H 0.9182 0.3125 0.1854 0.043 Uiso 1 1 calc R U
H24C H 1.0348 0.4321 0.1235 0.043 Uiso 1 1 calc R U
C25 C 0.95374(16) 0.77360(13) 0.56890(13) 0.0264(3) Uani 1 1 d . .
H25A H 1.0636 0.8389 0.5823 0.032 Uiso 1 1 calc R U
H25B H 0.9344 0.7272 0.6435 0.032 Uiso 1 1 calc R U
C26 C 0.8360(2) 0.84785(16) 0.54699(17) 0.0409(4) Uani 1 1 d . .
H26A H 0.8558 0.8950 0.4739 0.061 Uiso 1 1 calc R U
H26B H 0.8494 0.9126 0.6175 0.061 Uiso 1 1 calc R U
H26C H 0.7270 0.7837 0.5355 0.061 Uiso 1 1 calc R U
C27 C 0.65712(16) 0.49591(13) 0.63082(12) 0.0238(3) Uani 1 1 d . .
O28 O 0.70898(15) 0.59963(11) 0.69559(11) 0.0509(3) Uani 1 1 d . .
O29 O 0.53576(12) 0.39214(10) 0.65686(9) 0.0314(2) Uani 1 1 d . .
C30 C 0.46739(18) 0.41012(16) 0.76730(13) 0.0315(3) Uani 1 1 d . .
H30A H 0.3558 0.3484 0.7588 0.038 Uiso 1 1 calc R U
H30B H 0.4660 0.5027 0.7777 0.038 Uiso 1 1 calc R U
C31 C 0.5582(2) 0.38450(19) 0.87764(15) 0.0445(4) Uani 1 1 d . .
H31A H 0.5680 0.2958 0.8648 0.067 Uiso 1 1 calc R U
H31B H 0.5018 0.3881 0.9483 0.067 Uiso 1 1 calc R U
H31C H 0.6646 0.4527 0.8925 0.067 Uiso 1 1 calc R U

loop_
_atom_site_aniso_label
_atom_site_aniso_U_11
_atom_site_aniso_U_22
_atom_site_aniso_U_33
_atom_site_aniso_U_23
_atom_site_aniso_U_13
_atom_site_aniso_U_12
O1 0.0410(6) 0.0200(5) 0.0309(6) 0.0045(4) 0.0002(5) 0.0018(4)
N2 0.0348(7) 0.0216(6) 0.0288(7) 0.0014(5) 0.0004(5) 0.0002(5)
N3 0.0234(5) 0.0165(5) 0.0229(6) -0.0028(4) 0.0040(4) 0.0018(4)
C4 0.0223(6) 0.0198(6) 0.0187(6) -0.0022(5) 0.0021(5) 0.0052(5)
C5 0.0263(7) 0.0194(7) 0.0255(7) 0.0007(5) 0.0054(6) 0.0045(5)
O6 0.0332(5) 0.0303(6) 0.0297(6) 0.0065(4) -0.0018(4) 0.0094(4)
C7 0.0183(6) 0.0231(7) 0.0221(7) -0.0020(5) 0.0015(5) 0.0024(5)
C8 0.0272(7) 0.0256(7) 0.0266(7) -0.0066(6) 0.0018(6) 0.0063(6)
C9 0.0339(8) 0.0381(8) 0.0246(8) -0.0069(6) -0.0024(6) 0.0076(7)
C10 0.0313(8) 0.0415(9) 0.0320(8) 0.0032(7) -0.0042(6) 0.0095(7)
C11 0.0362(8) 0.0350(8) 0.0409(9) 0.0012(7) 0.0020(7) 0.0171(7)
C12 0.0310(7) 0.0288(7) 0.0286(8) -0.0059(6) 0.0045(6) 0.0098(6)
C13 0.0196(6) 0.0188(6) 0.0203(6) -0.0001(5) 0.0021(5) 0.0062(5)
O14 0.0293(5) 0.0264(5) 0.0188(5) 0.0029(4) 0.0004(4) 0.0036(4)
C15 0.0199(6) 0.0158(6) 0.0209(6) 0.0012(5) 0.0002(5) 0.0041(5)
N16 0.0193(5) 0.0173(5) 0.0177(5) 0.0008(4) -0.0001(4) 0.0043(4)
C17 0.0216(6) 0.0237(7) 0.0206(7) 0.0026(5) 0.0024(5) 0.0069(5)
C18 0.0252(7) 0.0259(7) 0.0290(7) 0.0054(6) 0.0073(6) 0.0041(6)
C19 0.0230(7) 0.0186(6) 0.0337(8) 0.0022(6) 0.0017(6) 0.0017(5)
C20 0.0206(6) 0.0185(6) 0.0251(7) -0.0001(5) -0.0033(5) 0.0064(5)
C21 0.0209(6) 0.0185(6) 0.0184(6) -0.0006(5) -0.0015(5) 0.0081(5)
C22 0.0226(6) 0.0189(6) 0.0194(6) 0.0010(5) -0.0002(5) 0.0073(5)
C23 0.0216(6) 0.0190(6) 0.0211(7) 0.0029(5) 0.0015(5) 0.0054(5)
C24 0.0274(7) 0.0294(7) 0.0263(7) -0.0020(6) 0.0081(6) 0.0055(6)
C25 0.0249(7) 0.0195(7) 0.0294(7) -0.0042(5) -0.0012(6) 0.0030(5)
C26 0.0434(9) 0.0291(8) 0.0525(10) -0.0030(7) 0.0062(8) 0.0169(7)
C27 0.0286(7) 0.0214(7) 0.0214(7) 0.0006(5) 0.0018(5) 0.0091(5)
O28 0.0669(8) 0.0304(6) 0.0421(7) -0.0140(5) 0.0277(6) -0.0044(6)
O29 0.0380(6) 0.0291(5) 0.0224(5) 0.0001(4) 0.0106(4) 0.0036(4)
C30 0.0340(8) 0.0376(8) 0.0251(7) 0.0042(6) 0.0111(6) 0.0126(7)
C31 0.0601(11) 0.0575(11) 0.0294(9) 0.0124(8) 0.0137(8) 0.0341(9)

loop_
_atom_type_symbol
_atom_type_description
_atom_type_scat_dispersion_real
_atom_type_scat_dispersion_imag
_atom_type_scat_source
C C 0.0033 0.0016 'International Tables Vol C Tables 4.2.6.8 and 6.1.1.4'
H H 0.0000 0.0000 'International Tables Vol C Tables 4.2.6.8 and 6.1.1.4'
N N 0.0061 0.0033 'International Tables Vol C Tables 4.2.6.8 and 6.1.1.4'
O O 0.0106 0.0060 'International Tables Vol C Tables 4.2.6.8 and 6.1.1.4'

loop_
_geom_angle_atom_site_label_1
_geom_angle_atom_site_label_2
_geom_angle_atom_site_label_3
_geom_angle
N2 O1 C5 111.02(10)
N3 N2 O1 105.00(10)
N2 N3 C4 114.97(11)
N2 N3 C7 115.56(10)
C4 N3 C7 129.47(11)
N3 C4 C5 105.54(11)
N3 C4 C13 123.04(12)
C5 C4 C13 130.31(12)
O6 C5 O1 120.31(12)
O6 C5 C4 136.20(13)
O1 C5 C4 103.43(11)
C12 C7 C8 122.91(13)
C12 C7 N3 119.60(12)
C8 C7 N3 117.46(12)
C7 C8 C9 118.06(13)
C10 C9 C8 120.33(14)
C9 C10 C11 120.25(15)
C12 C11 C10 120.61(14)
C7 C12 C11 117.84(13)
O14 C13 C15 124.97(11)
O14 C13 C4 119.61(11)
C15 C13 C4 115.33(11)
C23 C15 N16 107.10(11)
C23 C15 C13 122.59(11)
N16 C15 C13 125.72(11)
C17 N16 C15 128.13(11)
C17 N16 C21 122.62(10)
C15 N16 C21 108.89(10)
C18 C17 N16 117.22(12)
C18 C17 C24 121.47(12)
N16 C17 C24 121.17(11)
C17 C18 C19 121.47(12)
C20 C19 C18 122.15(12)
C19 C20 C21 117.82(12)
C19 C20 C25 118.13(12)
C21 C20 C25 124.04(12)
N16 C21 C20 118.35(11)
N16 C21 C22 106.31(10)
C20 C21 C22 135.34(12)
C23 C22 C21 107.60(11)
C23 C22 C27 121.13(12)
C21 C22 C27 131.18(11)
C15 C23 C22 110.02(11)
C20 C25 C26 111.80(12)
O28 C27 O29 122.11(12)
O28 C27 C22 127.80(13)
O29 C27 C22 110.08(11)
C27 O29 C30 117.09(11)
O29 C30 C31 112.22(12)

loop_
_geom_bond_atom_site_label_1
_geom_bond_atom_site_label_2
_geom_bond_distance
O1 N2 1.3699(15)
O1 C5 1.4242(16)
N2 N3 1.3068(16)
N3 C4 1.3608(16)
N3 C7 1.4528(17)
C4 C5 1.4271(19)
C4 C13 1.4755(17)
C5 O6 1.2017(16)
C7 C12 1.3797(19)
C7 C8 1.3847(18)
C8 C9 1.387(2)
C9 C10 1.380(2)
C10 C11 1.387(2)
C11 C12 1.385(2)
C13 O14 1.2326(15)
C13 C15 1.4486(17)
C15 C23 1.3854(18)
C15 N16 1.4097(15)
N16 C17 1.3874(16)
N16 C21 1.4162(16)
C17 C18 1.3666(19)
C17 C24 1.4948(18)
C18 C19 1.400(2)
C19 C20 1.3716(19)
C20 C21 1.4192(17)
C20 C25 1.5111(18)
C21 C22 1.4298(17)
C22 C23 1.3907(18)
C22 C27 1.4735(18)
C25 C26 1.524(2)
C27 O28 1.2028(17)
C27 O29 1.3405(16)
O29 C30 1.4534(16)
C30 C31 1.488(2)
